data_7226025
loop_
_publ_author_name
'Yao, Ching-Fa'
'Villuri, Bharath Kumar'
'Kotipalli, Trimurtulu'
'Kavala, Veerababurao'
'Ichake, Sachin S.'
'Bandi, Vijayalakshmi'
'Kuo, Chun-Wei'

_publ_section_title
;
 Synthesis of Spiro Isoindolinone-indolines and 1,2-Disubstituted Indoles
 from 2-Iodobenzamide derivatives
;
_journal_name_full 'RSC Adv.'
_journal_paper_doi 10.1039/C6RA15002K
_journal_year 2016
_chemical_formula_moiety 'C24 H21 N3 O2'
_chemical_formula_sum 'C24 H21 N3 O2'
_chemical_formula_weight 383.44
_chemical_name_systematic
;
 ?
;
_space_group_IT_number 14
_symmetry_cell_setting monoclinic
_symmetry_space_group_name_Hall '-P 2ybc'
_symmetry_space_group_name_H-M 'P 1 21/c 1'
_atom_sites_solution_hydrogens geom
_atom_sites_solution_primary direct
_atom_sites_solution_secondary difmap
_audit_creation_method SHELXL-97
_audit_update_record
;
2016-06-08 deposited with the CCDC.
2016-07-21 downloaded from the CCDC.
;
_cell_angle_alpha 90.00
_cell_angle_beta 90.695(9)
_cell_angle_gamma 90.00
_cell_formula_units_Z 4
_cell_length_a 10.813(3)
_cell_length_b 20.064(9)
_cell_length_c 8.964(3)
_cell_measurement_reflns_used 1269
_cell_measurement_temperature 200(2)
_cell_measurement_theta_max 20.09
_cell_measurement_theta_min 2.49
_cell_volume 1944.6(12)
_computing_molecular_graphics 'Ortep-3 for Windows (Farrugia, 1997)'
_computing_publication_material 'WinGX publication routines (Farrugia, 1999)'
_computing_structure_refinement 'SHELXL-97 (Sheldrick, 1997)'
_computing_structure_solution 'SHELXS-86 (Sheldrick, 1986)'
_diffrn_ambient_temperature 200(2)
_diffrn_measured_fraction_theta_full 0.993
_diffrn_measured_fraction_theta_max 0.993
_diffrn_measurement_device_type 'Bruker APEX2'
_diffrn_radiation_monochromator graphite
_diffrn_radiation_source 'fine-focus sealed tube'
_diffrn_radiation_type MoK\a
_diffrn_radiation_wavelength 0.71073
_diffrn_reflns_av_R_equivalents 0.1028
_diffrn_reflns_av_sigmaI/netI 0.1244
_diffrn_reflns_limit_h_max 12
_diffrn_reflns_limit_h_min -12
_diffrn_reflns_limit_k_max 23
_diffrn_reflns_limit_k_min -23
_diffrn_reflns_limit_l_max 6
_diffrn_reflns_limit_l_min -10
_diffrn_reflns_number 13224
_diffrn_reflns_theta_full 25.07
_diffrn_reflns_theta_max 25.07
_diffrn_reflns_theta_min 2.49
_exptl_absorpt_coefficient_mu 0.085
_exptl_absorpt_correction_T_max 0.9975
_exptl_absorpt_correction_T_min 0.9693
_exptl_absorpt_correction_type multi-scan
_exptl_crystal_colour 'pale yellow'
_exptl_crystal_density_diffrn 1.310
_exptl_crystal_density_method 'not measured'
_exptl_crystal_description prism
_exptl_crystal_F_000 808
_exptl_crystal_size_max 0.37
_exptl_crystal_size_mid 0.29
_exptl_crystal_size_min 0.03
_refine_diff_density_max 0.497
_refine_diff_density_min -0.283
_refine_diff_density_rms 0.055
_refine_ls_extinction_method none
_refine_ls_goodness_of_fit_ref 1.010
_refine_ls_hydrogen_treatment constr
_refine_ls_matrix_type full
_refine_ls_number_parameters 262
_refine_ls_number_reflns 3422
_refine_ls_number_restraints 0
_refine_ls_restrained_S_all 1.010
_refine_ls_R_factor_all 0.1674
_refine_ls_R_factor_gt 0.0724
_refine_ls_shift/su_max 0.000
_refine_ls_shift/su_mean 0.000
_refine_ls_structure_factor_coef Fsqd
_refine_ls_weighting_details 'calc w=1/[\s^2^(Fo^2^)+(0.0838P)^2^+0.7453P] where P=(Fo^2^+2Fc^2^)/3'
_refine_ls_weighting_scheme calc
_refine_ls_wR_factor_gt 0.1622
_refine_ls_wR_factor_ref 0.2088
_reflns_number_gt 1697
_reflns_number_total 3422
_reflns_threshold_expression >2sigma(I)
_cod_data_source_file c6ra15002k2.cif
_cod_data_source_block a16869
_cod_original_cell_volume 1944.7(12)
_cod_original_sg_symbol_H-M 'P 21/c'
_cod_database_code 7226025

loop_
_symmetry_equiv_pos_as_xyz
'x, y, z'
'-x, y+1/2, -z+1/2'
'-x, -y, -z'
'x, -y-1/2, z-1/2'

loop_
_atom_site_label
_atom_site_type_symbol
_atom_site_fract_x
_atom_site_fract_y
_atom_site_fract_z
_atom_site_U_iso_or_equiv
_atom_site_adp_type
_atom_site_occupancy
_atom_site_symmetry_multiplicity
_atom_site_calc_flag
_atom_site_refinement_flags
C1 C 0.0233(4) 0.0760(2) 0.7227(5) 0.0479(13) Uani 1 1 d .
C2 C 0.0035(4) 0.0931(2) 0.5655(5) 0.0435(12) Uani 1 1 d .
C3 C -0.0982(4) 0.1220(3) 0.4951(6) 0.0544(14) Uani 1 1 d .
H3 H -0.1680 0.1357 0.5507 0.065 Uiso 1 1 calc R
C4 C -0.0957(5) 0.1303(3) 0.3458(6) 0.0590(14) Uani 1 1 d .
H4 H -0.1643 0.1505 0.2964 0.071 Uiso 1 1 calc R
C5 C 0.0055(5) 0.1098(3) 0.2628(5) 0.0587(15) Uani 1 1 d .
H5 H 0.0043 0.1152 0.1575 0.070 Uiso 1 1 calc R
C6 C 0.1087(4) 0.0813(2) 0.3329(5) 0.0496(13) Uani 1 1 d .
H6 H 0.1780 0.0674 0.2769 0.060 Uiso 1 1 calc R
C7 C 0.1071(4) 0.0742(2) 0.4841(5) 0.0416(12) Uani 1 1 d .
C8 C 0.1979(4) 0.0456(2) 0.5889(5) 0.0365(11) Uani 1 1 d .
C9 C 0.1898(4) 0.0204(3) 0.8686(5) 0.0555(14) Uani 1 1 d .
H9A H 0.2718 0.0014 0.8513 0.083 Uiso 1 1 calc R
H9B H 0.1348 -0.0143 0.9070 0.083 Uiso 1 1 calc R
H9C H 0.1966 0.0566 0.9415 0.083 Uiso 1 1 calc R
C10 C 0.3106(4) 0.0237(2) 0.5530(5) 0.0403(11) Uani 1 1 d .
H10 H 0.3326 0.0291 0.4515 0.048 Uiso 1 1 calc R
C11 C 0.4060(4) -0.0078(2) 0.6509(4) 0.0348(11) Uani 1 1 d .
C12 C 0.4214(4) -0.0766(2) 0.6463(5) 0.0464(12) Uani 1 1 d .
H12 H 0.3724 -0.1019 0.5782 0.056 Uiso 1 1 calc R
C13 C 0.5054(4) -0.1094(2) 0.7373(5) 0.0460(12) Uani 1 1 d .
H13 H 0.5129 -0.1565 0.7333 0.055 Uiso 1 1 calc R
C14 C 0.5782(4) -0.0726(2) 0.8343(5) 0.0427(12) Uani 1 1 d .
H14 H 0.6351 -0.0947 0.8991 0.051 Uiso 1 1 calc R
C15 C 0.5690(4) -0.0041(2) 0.8377(4) 0.0397(11) Uani 1 1 d .
H15 H 0.6211 0.0205 0.9037 0.048 Uiso 1 1 calc R
C16 C 0.4844(4) 0.0300(2) 0.7460(4) 0.0350(11) Uani 1 1 d .
C17 C 0.5317(4) 0.1461(2) 0.8350(4) 0.0364(11) Uani 1 1 d .
C18 C 0.6593(4) 0.1421(2) 0.8612(4) 0.0422(12) Uani 1 1 d .
H18 H 0.7056 0.1076 0.8156 0.051 Uiso 1 1 calc R
C19 C 0.7189(5) 0.1878(3) 0.9527(5) 0.0504(13) Uani 1 1 d .
H19 H 0.8056 0.1840 0.9692 0.060 Uiso 1 1 calc R
C20 C 0.6548(5) 0.2385(3) 1.0201(5) 0.0513(13) Uani 1 1 d .
H20 H 0.6958 0.2689 1.0853 0.062 Uiso 1 1 calc R
C21 C 0.5291(5) 0.2444(2) 0.9910(5) 0.0462(13) Uani 1 1 d .
H21 H 0.4847 0.2801 1.0349 0.055 Uiso 1 1 calc R
C22 C 0.4659(4) 0.1994(2) 0.8992(4) 0.0340(11) Uani 1 1 d .
C23 C 0.3309(4) 0.2071(2) 0.8668(5) 0.0374(11) Uani 1 1 d .
C24 C 0.1261(4) 0.2394(3) 0.9529(5) 0.0536(14) Uani 1 1 d .
H24A H 0.0902 0.2571 1.0446 0.080 Uiso 1 1 calc R
H24B H 0.0878 0.1964 0.9289 0.080 Uiso 1 1 calc R
H24C H 0.1109 0.2707 0.8708 0.080 Uiso 1 1 calc R
N1 N 0.1399(3) 0.04598(19) 0.7303(4) 0.0427(10) Uani 1 1 d .
N2 N 0.4696(3) 0.09923(18) 0.7459(4) 0.0402(10) Uani 1 1 d .
H2 H 0.4147 0.1153 0.6822 0.048 Uiso 1 1 calc R
N3 N 0.2588(3) 0.23049(18) 0.9744(4) 0.0438(10) Uani 1 1 d .
H3A H 0.2924 0.2409 1.0612 0.053 Uiso 1 1 calc R
O1 O -0.0442(3) 0.08405(18) 0.8311(4) 0.0634(11) Uani 1 1 d .
O2 O 0.2853(3) 0.19204(15) 0.7423(3) 0.0442(8) Uani 1 1 d .

loop_
_atom_site_aniso_label
_atom_site_aniso_U_11
_atom_site_aniso_U_22
_atom_site_aniso_U_33
_atom_site_aniso_U_23
_atom_site_aniso_U_13
_atom_site_aniso_U_12
C1 0.048(3) 0.039(3) 0.057(3) -0.007(2) 0.002(3) -0.003(3)
C2 0.034(3) 0.025(3) 0.071(3) -0.013(2) 0.001(2) 0.001(2)
C3 0.043(3) 0.042(3) 0.078(4) 0.003(3) -0.004(3) 0.003(3)
C4 0.049(3) 0.043(4) 0.085(4) 0.004(3) -0.002(3) -0.005(3)
C5 0.061(4) 0.057(4) 0.058(3) 0.005(3) -0.004(3) -0.012(3)
C6 0.043(3) 0.040(3) 0.066(3) -0.003(2) -0.010(2) 0.003(3)
C7 0.049(3) 0.024(3) 0.052(3) 0.000(2) -0.009(2) -0.008(2)
C8 0.036(3) 0.023(3) 0.050(3) -0.006(2) -0.004(2) 0.002(2)
C9 0.052(3) 0.068(4) 0.046(3) -0.002(3) 0.006(2) -0.004(3)
C10 0.044(3) 0.029(3) 0.048(2) -0.004(2) -0.002(2) 0.002(2)
C11 0.035(3) 0.030(3) 0.040(2) -0.001(2) 0.003(2) 0.007(2)
C12 0.052(3) 0.029(3) 0.058(3) -0.006(2) -0.001(2) -0.002(3)
C13 0.058(3) 0.020(3) 0.060(3) 0.002(2) 0.001(3) 0.003(3)
C14 0.048(3) 0.031(3) 0.048(3) 0.008(2) -0.001(2) 0.005(3)
C15 0.044(3) 0.033(3) 0.042(2) 0.000(2) -0.002(2) 0.003(2)
C16 0.043(3) 0.027(3) 0.035(2) 0.001(2) 0.004(2) 0.006(2)
C17 0.047(3) 0.023(3) 0.039(2) 0.002(2) -0.004(2) 0.002(2)
C18 0.043(3) 0.034(3) 0.050(3) 0.002(2) -0.001(2) 0.000(2)
C19 0.046(3) 0.042(3) 0.063(3) 0.004(3) -0.002(2) -0.001(3)
C20 0.050(3) 0.042(3) 0.061(3) -0.002(3) -0.010(3) -0.015(3)
C21 0.064(4) 0.023(3) 0.051(3) -0.006(2) 0.003(2) -0.005(3)
C22 0.043(3) 0.021(3) 0.038(2) 0.0006(19) -0.003(2) 0.002(2)
C23 0.057(3) 0.015(3) 0.041(2) 0.0024(19) -0.003(2) 0.004(2)
C24 0.049(3) 0.045(3) 0.067(3) -0.006(3) 0.002(2) 0.011(3)
N1 0.039(2) 0.038(3) 0.052(2) -0.0049(18) 0.0059(18) 0.006(2)
N2 0.051(2) 0.024(2) 0.045(2) -0.0036(17) -0.0134(17) 0.0068(19)
N3 0.047(3) 0.037(3) 0.047(2) -0.0085(18) -0.0019(18) 0.005(2)
O1 0.050(2) 0.069(3) 0.072(2) -0.012(2) 0.0203(18) 0.0078(19)
O2 0.055(2) 0.035(2) 0.0428(17) -0.0033(14) -0.0073(15) 0.0061(16)

loop_
_atom_type_symbol
_atom_type_description
_atom_type_scat_dispersion_real
_atom_type_scat_dispersion_imag
_atom_type_scat_source
C C 0.0033 0.0016 'International Tables Vol C Tables 4.2.6.8 and 6.1.1.4'
H H 0.0000 0.0000 'International Tables Vol C Tables 4.2.6.8 and 6.1.1.4'
N N 0.0061 0.0033 'International Tables Vol C Tables 4.2.6.8 and 6.1.1.4'
O O 0.0106 0.0060 'International Tables Vol C Tables 4.2.6.8 and 6.1.1.4'

loop_
_geom_angle_atom_site_label_1
_geom_angle_atom_site_label_2
_geom_angle_atom_site_label_3
_geom_angle
O1 C1 N1 124.0(4)
O1 C1 C2 130.3(5)
N1 C1 C2 105.6(4)
C3 C2 C7 120.8(4)
C3 C2 C1 129.9(4)
C7 C2 C1 109.3(4)
C4 C3 C2 118.5(5)
C4 C3 H3 120.8
C2 C3 H3 120.8
C3 C4 C5 121.3(5)
C3 C4 H4 119.4
C5 C4 H4 119.4
C4 C5 C6 120.6(5)
C4 C5 H5 119.7
C6 C5 H5 119.7
C7 C6 C5 118.1(4)
C7 C6 H6 120.9
C5 C6 H6 120.9
C6 C7 C2 120.7(4)
C6 C7 C8 131.4(4)
C2 C7 C8 107.9(4)
C10 C8 N1 129.0(4)
C10 C8 C7 125.4(4)
N1 C8 C7 105.6(4)
N1 C9 H9A 109.5
N1 C9 H9B 109.5
H9A C9 H9B 109.5
N1 C9 H9C 109.5
H9A C9 H9C 109.5
H9B C9 H9C 109.5
C8 C10 C11 128.7(4)
C8 C10 H10 115.7
C11 C10 H10 115.7
C12 C11 C16 118.6(4)
C12 C11 C10 119.1(4)
C16 C11 C10 122.2(4)
C13 C12 C11 122.2(4)
C13 C12 H12 118.9
C11 C12 H12 118.9
C12 C13 C14 119.0(4)
C12 C13 H13 120.5
C14 C13 H13 120.5
C15 C14 C13 120.4(4)
C15 C14 H14 119.8
C13 C14 H14 119.8
C14 C15 C16 121.4(4)
C14 C15 H15 119.3
C16 C15 H15 119.3
N2 C16 C15 124.0(4)
N2 C16 C11 117.7(4)
C15 C16 C11 118.3(4)
C18 C17 N2 121.5(4)
C18 C17 C22 118.4(4)
N2 C17 C22 120.1(4)
C19 C18 C17 120.9(4)
C19 C18 H18 119.6
C17 C18 H18 119.6
C20 C19 C18 121.1(5)
C20 C19 H19 119.5
C18 C19 H19 119.5
C19 C20 C21 118.6(5)
C19 C20 H20 120.7
C21 C20 H20 120.7
C20 C21 C22 121.9(5)
C20 C21 H21 119.0
C22 C21 H21 119.0
C21 C22 C17 119.0(4)
C21 C22 C23 121.2(4)
C17 C22 C23 119.7(4)
O2 C23 N3 120.1(4)
O2 C23 C22 121.5(4)
N3 C23 C22 118.4(4)
N3 C24 H24A 109.5
N3 C24 H24B 109.5
H24A C24 H24B 109.5
N3 C24 H24C 109.5
H24A C24 H24C 109.5
H24B C24 H24C 109.5
C1 N1 C8 111.5(4)
C1 N1 C9 121.6(3)
C8 N1 C9 126.9(4)
C16 N2 C17 127.8(4)
C16 N2 H2 116.1
C17 N2 H2 116.1
C23 N3 C24 122.1(4)
C23 N3 H3A 118.9
C24 N3 H3A 118.9

loop_
_geom_bond_atom_site_label_1
_geom_bond_atom_site_label_2
_geom_bond_distance
C1 O1 1.233(5)
C1 N1 1.398(5)
C1 C2 1.463(6)
C2 C3 1.389(6)
C2 C7 1.397(6)
C3 C4 1.349(6)
C3 H3 0.9500
C4 C5 1.393(6)
C4 H4 0.9500
C5 C6 1.396(6)
C5 H5 0.9500
C6 C7 1.363(6)
C6 H6 0.9500
C7 C8 1.467(6)
C8 C10 1.338(6)
C8 N1 1.422(5)
C9 N1 1.441(5)
C9 H9A 0.9800
C9 H9B 0.9800
C9 H9C 0.9800
C10 C11 1.488(6)
C10 H10 0.9500
C11 C12 1.391(6)
C11 C16 1.416(6)
C12 C13 1.380(6)
C12 H12 0.9500
C13 C14 1.380(6)
C13 H13 0.9500
C14 C15 1.379(6)
C14 H14 0.9500
C15 C16 1.401(6)
C15 H15 0.9500
C16 N2 1.398(5)
C17 C18 1.399(6)
C17 N2 1.400(5)
C17 C22 1.411(6)
C18 C19 1.384(6)
C18 H18 0.9500
C19 C20 1.376(6)
C19 H19 0.9500
C20 C21 1.386(6)
C20 H20 0.9500
C21 C22 1.395(6)
C21 H21 0.9500
C22 C23 1.492(6)
C23 O2 1.252(5)
C23 N3 1.333(5)
C24 N3 1.457(5)
C24 H24A 0.9800
C24 H24B 0.9800
C24 H24C 0.9800
N2 H2 0.8800
N3 H3A 0.8800
